data_1536466
loop_
_publ_author_name
'Pasynskii, A.A.'
'Kolobkov, B.I.'
'Yandulov, D.V.'
'Katser, S.B.'

_publ_section_title
;
 Synthesis and molecular structure of trinuclear iron carbonylsulfide and
 tungsten pentacarbonyl complex
;
_journal_name_full 'Zhurnal Neorganicheskoi Khimii'
_journal_page_first 601
_journal_page_last 603
_journal_volume 40
_journal_year 1995
_chemical_formula_sum 'C14 Fe3 O14 S2 W'
_chemical_name_systematic '((Fe (C O)3)3 S) S (W (C O)5)'
_space_group_IT_number 12
_symmetry_space_group_name_Hall '-C 2y'
_symmetry_space_group_name_H-M 'C 1 2/m 1'
_cell_angle_alpha 90
_cell_angle_beta 97.7
_cell_angle_gamma 90
_cell_formula_units_Z 4
_cell_length_a 17.45
_cell_length_b 14.47
_cell_length_c 8.854
_cell_volume 2215.490
_citation_journal_id_ASTM ZNOKAQ
_cod_data_source_file Pasynskii_ZNOKAQ_1995_1487.cif
_cod_data_source_block C14Fe3O14S2W1
_cod_original_cell_volume 2215.49
_cod_original_formula_sum 'C14 Fe3 O14 S2 W1'
_cod_database_code 1536466

loop_
_symmetry_equiv_pos_as_xyz
x,y,z
-x,y,-z
-x,-y,-z
x,-y,z
x+1/2,y+1/2,z
-x+1/2,y+1/2,-z
-x+1/2,-y+1/2,-z
x+1/2,-y+1/2,z

loop_
_atom_site_label
_atom_site_type_symbol
_atom_site_fract_x
_atom_site_fract_y
_atom_site_fract_z
_atom_site_occupancy
_atom_site_U_iso_or_equiv
O6 O-2 0.538 0 0.21 1 0.0
O8 O-2 0.348 0.149 -0.002 1 0.0
C3 C+2 0.07 0.186 0.199 1 0.0
C8 C+2 0.353 0.097 0.094 1 0.0
O1 O-2 0.155 0.119 -0.111 1 0.0
C1 C+2 0.151 0.122 0.014 1 0.0
O7 O-2 0.398 0.142 0.506 1 0.0
O2 O-2 0.252 0.261 0.32 1 0.0
C7 C+2 0.386 0.093 0.409 1 0.0
C5 C+2 0.23 0 0.58 1 0.0
C4 C+2 0.107 0.09 0.524 1 0.0
O3 O-2 0.016 0.247 0.197 1 0.0
O4 O-2 0.078 0.155 0.578 1 0.0
C6 C+2 0.469 0 0.219 1 0.0
S1 S 0.2253 0 0.259 1 0.0
W1 W 0.3691 0 0.2488 1 0.0
C2 C+2 0.212 0.207 0.281 1 0.0
Fe1 Fe 0.1433 0.1167 0.2128 1 0.0
S2 S 0.0592 0 0.222 1 0.0
Fe2 Fe 0.147 0 0.4374 1 0.0
O5 O-2 0.276 0 0.676 1 0.0
